data_2209543
loop_
_publ_author_name
'Feng, Zhi-Qiang'
'Xu, Bin'
'Cheng, Wei'
'Wang, Jin-Tang '

_publ_section_title
;
 1,2-Dihydrobenzocyclobutene-4-carboxylic acid
;
_journal_coeditor_code HK2052
_journal_issue 7
_journal_name_full 'Acta Crystallographica Section E'
_journal_page_first o2646
_journal_page_last o2647
_journal_paper_doi 10.1107/S1600536806020277
_journal_volume 62
_journal_year 2006
_chemical_formula_iupac 'C9 H8 O2'
_chemical_formula_moiety 'C9 H8 O2'
_chemical_formula_sum 'C9 H8 O2'
_chemical_formula_weight 148.15
_chemical_name_systematic
;
1,2-Dihydroenzocyclobutene-4-carboxylic acid
;
_space_group_IT_number 14
_symmetry_cell_setting monoclinic
_symmetry_space_group_name_Hall '-P 2yn'
_symmetry_space_group_name_H-M 'P 1 21/n 1'
_atom_sites_solution_hydrogens geom
_atom_sites_solution_primary direct
_atom_sites_solution_secondary difmap
_audit_creation_method SHELXL-97
_cell_angle_alpha 90.00
_cell_angle_beta 98.26(2)
_cell_angle_gamma 90.00
_cell_formula_units_Z 4
_cell_length_a 7.233(2)
_cell_length_b 5.886(3)
_cell_length_c 17.682(4)
_cell_measurement_reflns_used 25
_cell_measurement_temperature 296(2)
_cell_measurement_theta_max 12
_cell_measurement_theta_min 9
_cell_volume 745.0(5)
_computing_cell_refinement 'CAD-4 Software'
_computing_data_collection 'CAD-4 Software (Enraf--Nonius, 1989)'
_computing_data_reduction 'XCAD4 (Harms & Wocadlo, 1995)'
_computing_molecular_graphics SHELXL97
_computing_publication_material 'PLATON (Spek, 2003)'
_computing_structure_refinement 'SHELXL97 (Sheldrick, 1997)'
_computing_structure_solution 'SHELXS97 (Sheldrick, 1997)'
_diffrn_ambient_temperature 296(2)
_diffrn_measured_fraction_theta_full 0.987
_diffrn_measured_fraction_theta_max 0.987
_diffrn_measurement_device_type 'Enraf--Nonius CAD-4'
_diffrn_measurement_method \w/2\q
_diffrn_radiation_monochromator graphite
_diffrn_radiation_source 'fine-focus sealed tube'
_diffrn_radiation_type MoK\a
_diffrn_radiation_wavelength 0.71073
_diffrn_reflns_av_R_equivalents 0.0349
_diffrn_reflns_av_sigmaI/netI 0.0880
_diffrn_reflns_limit_h_max 8
_diffrn_reflns_limit_h_min 0
_diffrn_reflns_limit_k_max 7
_diffrn_reflns_limit_k_min 0
_diffrn_reflns_limit_l_max 21
_diffrn_reflns_limit_l_min -21
_diffrn_reflns_number 1558
_diffrn_reflns_theta_full 25.96
_diffrn_reflns_theta_max 25.96
_diffrn_reflns_theta_min 2.33
_diffrn_standards_decay_% 1
_diffrn_standards_interval_time 120
_diffrn_standards_number 3
_exptl_absorpt_coefficient_mu 0.093
_exptl_absorpt_correction_T_max 0.9907
_exptl_absorpt_correction_T_min 0.9726
_exptl_absorpt_correction_type psi-scan
_exptl_absorpt_process_details '(North <i>et al.</i>,  1968)'
_exptl_crystal_colour colorless
_exptl_crystal_density_diffrn 1.321
_exptl_crystal_density_method 'not measured'
_exptl_crystal_description block
_exptl_crystal_F_000 312
_exptl_crystal_size_max 0.30
_exptl_crystal_size_mid 0.30
_exptl_crystal_size_min 0.10
_refine_diff_density_max 0.186
_refine_diff_density_min -0.195
_refine_ls_extinction_coef 0.029(6)
_refine_ls_extinction_expression Fc^*^=kFc[1+0.001xFc^2^\l^3^/sin(2\q)]^-1/4^
_refine_ls_extinction_method SHELXL97
_refine_ls_goodness_of_fit_ref 0.988
_refine_ls_hydrogen_treatment constr
_refine_ls_matrix_type full
_refine_ls_number_parameters 101
_refine_ls_number_reflns 1440
_refine_ls_number_restraints 0
_refine_ls_restrained_S_all 0.988
_refine_ls_R_factor_all 0.1529
_refine_ls_R_factor_gt 0.0648
_refine_ls_shift/su_max 0.000
_refine_ls_shift/su_mean 0.000
_refine_ls_structure_factor_coef Fsqd
_refine_ls_weighting_details 'calc w=1/[\s^2^(Fo^2^)+(0.07P)^2^] where P=(Fo^2^+2Fc^2^)/3'
_refine_ls_weighting_scheme calc
_refine_ls_wR_factor_gt 0.1362
_refine_ls_wR_factor_ref 0.1781
_reflns_number_gt 675
_reflns_number_total 1440
_reflns_threshold_expression I>2\s(I)
_cod_data_source_file hk2052.cif
_cod_data_source_block I
_cod_original_cell_volume 745.0(6)
_cod_original_sg_symbol_H-M 'P 21/n'
_cod_database_code 2209543
_cod_database_fobs_code 2209543

loop_
_symmetry_equiv_pos_as_xyz
'x, y, z'
'-x+1/2, y+1/2, -z+1/2'
'-x, -y, -z'
'x-1/2, -y-1/2, z-1/2'

loop_
_atom_site_type_symbol
_atom_site_label
_atom_site_fract_x
_atom_site_fract_y
_atom_site_fract_z
_atom_site_U_iso_or_equiv
_atom_site_adp_type
_atom_site_calc_flag
_atom_site_refinement_flags
_atom_site_occupancy
O O1 0.9561(4) 0.2530(5) 0.05149(15) 0.0723(10) Uani d . 1
H H1A 0.9561 0.3108 0.0093 0.108 Uiso calc R 1
O O2 1.0545(4) 0.5978(5) 0.08871(14) 0.0677(10) Uani d . 1
C C1 1.0093(5) 0.4014(6) 0.1039(2) 0.0470(10) Uani d . 1
C C2 1.0090(5) 0.3285(6) 0.18377(19) 0.0416(9) Uani d . 1
C C3 0.9415(5) 0.1132(6) 0.1995(2) 0.0462(10) Uani d . 1
H H3A 0.9074 0.0122 0.1595 0.055 Uiso calc R 1
C C4 0.9243(5) 0.0475(6) 0.2734(2) 0.0505(10) Uani d . 1
H H4A 0.8785 -0.0948 0.2841 0.061 Uiso calc R 1
C C5 0.9781(5) 0.2027(6) 0.3297(2) 0.0453(10) Uani d . 1
C C6 0.9907(6) 0.2498(7) 0.4143(2) 0.0656(13) Uani d . 1
H H6A 1.0765 0.1510 0.4463 0.079 Uiso calc R 1
H H6B 0.8707 0.2579 0.4326 0.079 Uiso calc R 1
C C7 1.0750(6) 0.4868(7) 0.3979(2) 0.0658(13) Uani d . 1
H H7A 0.9985 0.6153 0.4082 0.079 Uiso calc R 1
H H7B 1.2041 0.5074 0.4207 0.079 Uiso calc R 1
C C8 1.0501(5) 0.4141(6) 0.3146(2) 0.0451(9) Uani d . 1
C C9 1.0680(5) 0.4831(6) 0.24182(18) 0.0421(9) Uani d . 1
H H9A 1.1166 0.6245 0.2319 0.051 Uiso calc R 1

loop_
_atom_site_aniso_label
_atom_site_aniso_U_11
_atom_site_aniso_U_22
_atom_site_aniso_U_33
_atom_site_aniso_U_12
_atom_site_aniso_U_13
_atom_site_aniso_U_23
O1 0.116(3) 0.0593(17) 0.0395(15) -0.0098(18) 0.0060(16) -0.0023(14)
O2 0.099(2) 0.0531(18) 0.0493(17) -0.0220(17) 0.0065(16) 0.0086(14)
C1 0.051(2) 0.044(2) 0.044(2) 0.004(2) 0.0019(18) -0.0069(19)
C2 0.041(2) 0.042(2) 0.042(2) 0.0016(18) 0.0092(17) 0.0002(17)
C3 0.050(2) 0.039(2) 0.048(2) -0.0015(19) 0.0049(18) -0.0036(17)
C4 0.052(2) 0.044(2) 0.057(2) -0.0011(19) 0.0143(19) 0.0057(19)
C5 0.047(2) 0.045(2) 0.044(2) 0.0060(19) 0.0069(18) 0.0065(18)
C6 0.072(3) 0.078(3) 0.047(2) 0.002(3) 0.011(2) 0.010(2)
C7 0.086(3) 0.066(3) 0.044(2) -0.001(3) 0.004(2) -0.006(2)
C8 0.049(2) 0.046(2) 0.041(2) 0.0009(19) 0.0057(16) -0.0024(18)
C9 0.047(2) 0.0342(19) 0.045(2) -0.0042(18) 0.0069(16) 0.0002(17)

loop_
_atom_type_symbol
_atom_type_description
_atom_type_scat_dispersion_real
_atom_type_scat_dispersion_imag
_atom_type_scat_source
C C 0.0033 0.0016 'International Tables Vol C Tables 4.2.6.8 and 6.1.1.4'
H H 0.0000 0.0000 'International Tables Vol C Tables 4.2.6.8 and 6.1.1.4'
O O 0.0106 0.0060 'International Tables Vol C Tables 4.2.6.8 and 6.1.1.4'

loop_
_geom_angle_atom_site_label_1
_geom_angle_atom_site_label_2
_geom_angle_atom_site_label_3
_geom_angle
_geom_angle_publ_flag
C1 O1 H1A 109.5 ?
O2 C1 O1 122.4(3) yes
O2 C1 C2 120.9(3) yes
O1 C1 C2 116.7(3) yes
C9 C2 C3 121.6(3) ?
C9 C2 C1 118.2(3) ?
C3 C2 C1 120.1(3) ?
C4 C3 C2 121.4(3) ?
C4 C3 H3A 119.3 ?
C2 C3 H3A 119.3 ?
C5 C4 C3 116.5(3) ?
C5 C4 H4A 121.8 ?
C3 C4 H4A 121.8 ?
C4 C5 C8 122.2(3) ?
C4 C5 C6 144.6(4) ?
C8 C5 C6 93.2(3) ?
C5 C6 C7 87.1(3) ?
C5 C6 H6A 114.1 ?
C7 C6 H6A 114.1 ?
C5 C6 H6B 114.1 ?
C7 C6 H6B 114.1 ?
H6A C6 H6B 111.3 ?
C8 C7 C6 86.2(3) ?
C8 C7 H7A 114.3 ?
C6 C7 H7A 114.3 ?
C8 C7 H7B 114.3 ?
C6 C7 H7B 114.3 ?
H7A C7 H7B 111.4 ?
C9 C8 C5 122.3(3) ?
C9 C8 C7 144.2(3) ?
C5 C8 C7 93.5(3) ?
C8 C9 C2 115.9(3) ?
C8 C9 H9A 122.0 ?
C2 C9 H9A 122.0 ?

loop_
_geom_bond_atom_site_label_1
_geom_bond_atom_site_label_2
_geom_bond_distance
_geom_bond_publ_flag
O1 C1 1.291(4) yes
O1 H1A 0.8200 ?
O2 C1 1.241(4) yes
C1 C2 1.477(5) ?
C2 C9 1.392(4) ?
C2 C3 1.400(5) ?
C3 C4 1.385(5) ?
C3 H3A 0.9300 ?
C4 C5 1.366(5) ?
C4 H4A 0.9300 ?
C5 C8 1.390(5) ?
C5 C6 1.511(5) ?
C6 C7 1.566(5) ?
C6 H6A 0.9700 ?
C6 H6B 0.9700 ?
C7 C8 1.520(5) ?
C7 H7A 0.9700 ?
C7 H7B 0.9700 ?
C8 C9 1.372(4) ?
C9 H9A 0.9300 ?

loop_
_geom_torsion_atom_site_label_1
_geom_torsion_atom_site_label_2
_geom_torsion_atom_site_label_3
_geom_torsion_atom_site_label_4
_geom_torsion
O2 C1 C2 C9 -2.6(5)
O1 C1 C2 C9 179.1(3)
O2 C1 C2 C3 174.2(4)
O1 C1 C2 C3 -4.1(5)
C9 C2 C3 C4 2.3(5)
C1 C2 C3 C4 -174.3(3)
C2 C3 C4 C5 -0.5(5)
C3 C4 C5 C8 -1.3(5)
C3 C4 C5 C6 176.7(5)
C4 C5 C6 C7 -179.2(6)
C8 C5 C6 C7 -0.9(3)
C5 C6 C7 C8 0.8(3)
C4 C5 C8 C9 1.6(6)
C6 C5 C8 C9 -177.3(4)
C4 C5 C8 C7 179.7(4)
C6 C5 C8 C7 0.9(3)
C6 C7 C8 C9 176.5(6)
C6 C7 C8 C5 -0.8(3)
C5 C8 C9 C2 0.2(5)
C7 C8 C9 C2 -176.7(5)
C3 C2 C9 C8 -2.0(5)
C1 C2 C9 C8 174.7(3)

loop_
_cod_related_entry_id
_cod_related_entry_database
_cod_related_entry_code
1 ChemSpider 14371334
